data_7121542
loop_
_publ_author_name
'Smith, Jordan N.'
'Lucas, Nigel T.'

_publ_section_title
;
 Rigid tetraarylene-bridged cavitands from reduced-symmetry
 resorcin[4]arene derivatives.
;
_journal_issue 37
_journal_name_full 'Chemical communications (Cambridge, England)'
_journal_page_first 4716
_journal_page_last 4719
_journal_paper_doi 10.1039/c8cc01903g
_journal_volume 54
_journal_year 2018
_chemical_formula_moiety 'C68 H72 O8, 0.5(H2 O)'
_chemical_formula_sum 'C68 H73 O8.5'
_chemical_formula_weight 1026.25
_chemical_name_systematic
2,4,6,8-Tetraethyl-1^4^,1^6^,5^4^,5^6^-tetra(3,4-dimethoxyphenyl)-1,3,5,7(1,3)-tetrabenzenacyclooctaphane
_space_group_crystal_system triclinic
_space_group_IT_number 2
_space_group_name_Hall '-P 1'
_space_group_name_H-M_alt 'P -1'
_symmetry_space_group_name_Hall '-P 1'
_symmetry_space_group_name_H-M 'P -1'
_atom_sites_solution_hydrogens geom
_audit_block_code ntl1723_JNS_457
_audit_creation_method SHELXL-2014/7
_audit_update_record
;
2018-02-28 deposited with the CCDC.
2018-04-17 downloaded from the CCDC.
;
_cell_angle_alpha 93.266(2)
_cell_angle_beta 105.038(3)
_cell_angle_gamma 100.126(3)
_cell_formula_units_Z 2
_cell_length_a 12.3530(4)
_cell_length_b 14.6695(4)
_cell_length_c 16.1299(5)
_cell_measurement_reflns_used 11140
_cell_measurement_temperature 100.0(1)
_cell_measurement_theta_max 74.707
_cell_measurement_theta_min 3.940
_cell_volume 2762.64(15)
_computing_cell_refinement 'CrysAlisPro 1.171.38.46 (Rigaku OD, 2014)'
_computing_data_collection 'CrysAlisPro 1.171.38.46 (Rigaku OD, 2014)'
_computing_data_reduction 'CrysAlisPro 1.171.38.46 (Rigaku OD, 2014)'
_computing_molecular_graphics 'Mercury CSD 3.9 (CCDC, 2016)'
_computing_publication_material 'enCIFer 1.6 (CCDC, 2016)'
_computing_structure_refinement 'SHELXL-2014/7 (Sheldrick, 2014)'
_computing_structure_solution 'SHELXS-2014/7 (Sheldrick, 2014)'
_diffrn_ambient_temperature 100.0(1)
_diffrn_crystal_treatment
; 
Crystal was attached with Paratone N oil to a 0.3 mm CryoLoop supported 
in a copper mounting pin, then quenched in a cold nitrogen gas stream
from an Oxford Cryosystems Cryostream.
;
_diffrn_detector_area_resol_mean 5.1725
_diffrn_measured_fraction_theta_full 0.999
_diffrn_measured_fraction_theta_max 0.973
_diffrn_measurement_device_type 'SuperNova, Dual, Cu at zero, Atlas'
_diffrn_measurement_method '\w scans'
_diffrn_radiation_type CuK\a
_diffrn_radiation_wavelength 1.54184
_diffrn_reflns_av_R_equivalents 0.0355
_diffrn_reflns_av_unetI/netI 0.0384
_diffrn_reflns_Laue_measured_fraction_full 0.999
_diffrn_reflns_Laue_measured_fraction_max 0.973
_diffrn_reflns_limit_h_max 10
_diffrn_reflns_limit_h_min -15
_diffrn_reflns_limit_k_max 18
_diffrn_reflns_limit_k_min -16
_diffrn_reflns_limit_l_max 20
_diffrn_reflns_limit_l_min -19
_diffrn_reflns_number 31061
_diffrn_reflns_point_group_measured_fraction_full 0.999
_diffrn_reflns_point_group_measured_fraction_max 0.973
_diffrn_reflns_theta_full 67.000
_diffrn_reflns_theta_max 74.814
_diffrn_reflns_theta_min 3.780
_diffrn_source 'micro-focus sealed X-ray tube'
_exptl_absorpt_coefficient_mu 0.633
_exptl_absorpt_correction_T_max 1.000
_exptl_absorpt_correction_T_min 0.747
_exptl_absorpt_correction_type gaussian
_exptl_absorpt_process_details
;
CrysAlisPro 1.171.38.46 (Rigaku Oxford Diffraction, 2014)
Numerical absorption correction based on gaussian integration 
over a multifaceted crystal model. 
Empirical absorption correction using spherical harmonics, 
implemented in SCALE3 ABSPACK scaling algorithm.
;
_exptl_crystal_colour colourless
_exptl_crystal_density_diffrn 1.232
_exptl_crystal_description block
_exptl_crystal_F_000 1096
_exptl_crystal_preparation
;
Crystals were grown by diffusion of methanol into a chloroform solution 
at room temperature.
;
_exptl_crystal_recrystallization_method 'Re-crystallisation from solvent: chloroform, methanol'
_exptl_crystal_size_max 0.200
_exptl_crystal_size_mid 0.080
_exptl_crystal_size_min 0.050
_refine_diff_density_max 0.750
_refine_diff_density_min -0.502
_refine_diff_density_rms 0.049
_refine_ls_extinction_method none
_refine_ls_goodness_of_fit_ref 1.027
_refine_ls_hydrogen_treatment constr
_refine_ls_matrix_type full
_refine_ls_number_parameters 906
_refine_ls_number_reflns 11056
_refine_ls_number_restraints 78
_refine_ls_restrained_S_all 1.025
_refine_ls_R_factor_all 0.0707
_refine_ls_R_factor_gt 0.0559
_refine_ls_shift/su_max 0.000
_refine_ls_shift/su_mean 0.000
_refine_ls_structure_factor_coef Fsqd
_refine_ls_weighting_details 'w=1/[\s^2^(Fo^2^)+(0.0761P)^2^+1.4115P] where P=(Fo^2^+2Fc^2^)/3'
_refine_ls_weighting_scheme calc
_refine_ls_wR_factor_gt 0.1441
_refine_ls_wR_factor_ref 0.1570
_reflns_Friedel_coverage 0.000
_reflns_number_gt 8798
_reflns_number_total 11056
_reflns_threshold_expression 'I > 2\s(I)'
_cod_data_source_file c8cc01903g2.cif
_cod_data_source_block 2-C2v
_cod_depositor_comments 'Adding full bibliography for 7121542--7121547.cif.'
_cod_original_formula_sum 'C68 H73 O8.50'
_cod_database_code 7121542
_shelx_shelxl_version_number 2014/7
_shelx_space_group_comment
;
The symmetry employed for this shelxl refinement is uniquely defined
by the following loop, which should always be used as a source of
symmetry information in preference to the above space-group names.
They are only intended as comments.
;
_shelx_estimated_absorpt_t_min 0.884
_shelx_estimated_absorpt_t_max 0.969

loop_
_space_group_symop_operation_xyz
'x, y, z'
'-x, -y, -z'

loop_
_atom_site_label
_atom_site_type_symbol
_atom_site_fract_x
_atom_site_fract_y
_atom_site_fract_z
_atom_site_U_iso_or_equiv
_atom_site_adp_type
_atom_site_occupancy
_atom_site_site_symmetry_order
_atom_site_calc_flag
_atom_site_refinement_flags_posn
_atom_site_refinement_flags_adp
_atom_site_refinement_flags_occupancy
_atom_site_disorder_assembly
_atom_site_disorder_group
O1 O 1.25877(15) 0.71285(12) 0.62123(11) 0.0493(4) Uani 1 1 d . . . . .
O2 O 1.41929(13) 0.65177(11) 0.57517(10) 0.0420(4) Uani 1 1 d . . . . .
O7 O 0.54241(15) 0.74340(10) 0.38964(10) 0.0426(4) Uani 1 1 d . . . . .
O8 O 0.73986(14) 0.68973(11) 0.41777(11) 0.0451(4) Uani 1 1 d . . . . .
C1 C 1.09159(15) 0.44399(12) 0.25028(12) 0.0232(4) Uani 1 1 d . . . . .
C2 C 1.05267(15) 0.36383(12) 0.19164(12) 0.0244(4) Uani 1 1 d . . . . .
H2 H 1.0204 0.3707 0.1327 0.029 Uiso 1 1 calc R U . . .
C3 C 1.05847(15) 0.27427(12) 0.21464(12) 0.0238(4) Uani 1 1 d . . . . .
C4 C 1.10692(16) 0.26471(12) 0.30188(12) 0.0262(4) Uani 1 1 d . . . . .
C5 C 1.14583(17) 0.34428(13) 0.36097(12) 0.0298(4) Uani 1 1 d . . . . .
H5 H 1.1800 0.3375 0.4197 0.036 Uiso 1 1 calc R U . . .
C6 C 1.13693(16) 0.43360(12) 0.33784(12) 0.0256(4) Uani 1 1 d . . . . .
C7 C 1.02618(16) 0.19080(12) 0.14584(12) 0.0256(4) Uani 1 1 d . . . . .
H7 H 1.0760 0.1461 0.1691 0.031 Uiso 1 1 calc R U . A 1
C8 C 1.05454(17) 0.21796(13) 0.06202(13) 0.0298(4) Uani 1 1 d . . . . .
H8A H 0.9987 0.2544 0.0321 0.036 Uiso 1 1 calc R U . . .
H8B H 1.1313 0.2586 0.0770 0.036 Uiso 1 1 calc R U . . .
C9 C 1.0527(2) 0.13474(14) 0.00040(14) 0.0380(5) Uani 1 1 d . . . . .
H9A H 1.1104 0.0999 0.0285 0.057 Uiso 1 1 calc R U . . .
H9B H 1.0697 0.1567 -0.0520 0.057 Uiso 1 1 calc R U . . .
H9C H 0.9769 0.0941 -0.0149 0.057 Uiso 1 1 calc R U . . .
C10 C 0.9061(13) 0.1359(8) 0.1179(7) 0.0176(14) Uani 0.5 1 d D . P B 1
C11 C 0.8130(15) 0.1795(10) 0.0924(9) 0.0181(12) Uani 0.5 1 d D . P B 1
H11 H 0.8265 0.2453 0.0919 0.022 Uiso 0.5 1 calc R U P B 1
C12 C 0.7010(15) 0.1295(9) 0.0676(8) 0.0188(14) Uani 0.5 1 d D . P B 1
C13 C 0.6829(9) 0.0332(7) 0.0691(5) 0.0322(15) Uani 0.5 1 d D . P B 1
H13 H 0.6071 -0.0023 0.0532 0.039 Uiso 0.5 1 calc R U P B 1
C14 C 0.7748(6) -0.0111(5) 0.0936(4) 0.0385(13) Uani 0.5 1 d D . P B 1
H14 H 0.7615 -0.0770 0.0931 0.046 Uiso 0.5 1 calc R U P B 1
C15 C 0.8855(8) 0.0396(7) 0.1186(5) 0.0307(14) Uani 0.5 1 d D . P B 1
H15 H 0.9477 0.0086 0.1364 0.037 Uiso 0.5 1 calc R U P B 1
C16 C 0.59655(15) 0.17769(11) 0.03681(12) 0.0233(4) Uani 1 1 d . . . . .
H16 H 0.5268 0.1301 0.0345 0.028 Uiso 1 1 calc R U . B 1
C17 C 0.59307(16) 0.19335(12) -0.05742(12) 0.0259(4) Uani 1 1 d . . . . .
H17A H 0.6621 0.2392 -0.0577 0.031 Uiso 1 1 calc R U . . .
H17B H 0.5961 0.1340 -0.0884 0.031 Uiso 1 1 calc R U . . .
C18 C 0.48763(18) 0.22788(14) -0.10644(13) 0.0328(4) Uani 1 1 d . . . . .
H18A H 0.4186 0.1858 -0.1024 0.049 Uiso 1 1 calc R U . . .
H18B H 0.4870 0.2294 -0.1672 0.049 Uiso 1 1 calc R U . . .
H18C H 0.4894 0.2907 -0.0812 0.049 Uiso 1 1 calc R U . . .
C19 C 0.59122(15) 0.26353(12) 0.09258(12) 0.0235(4) Uani 1 1 d . . . . .
C20 C 0.63853(15) 0.35321(12) 0.07868(12) 0.0236(4) Uani 1 1 d . . . . .
H20 H 0.6773 0.3598 0.0350 0.028 Uiso 1 1 calc R U . . .
C21 C 0.63141(14) 0.43379(11) 0.12610(11) 0.0216(3) Uani 1 1 d . . . . .
C22 C 0.57840(15) 0.42311(12) 0.19308(11) 0.0224(3) Uani 1 1 d . . . . .
C23 C 0.53160(15) 0.33409(12) 0.20755(12) 0.0240(4) Uani 1 1 d . . . . .
H23 H 0.4961 0.3273 0.2531 0.029 Uiso 1 1 calc R U . . .
C24 C 0.53482(15) 0.25435(12) 0.15758(12) 0.0234(4) Uani 1 1 d . . . . .
C25 C 0.67158(15) 0.53062(11) 0.10196(11) 0.0220(3) Uani 1 1 d . . . . .
H25 H 0.6162 0.5693 0.1120 0.026 Uiso 1 1 calc R U . . .
C26 C 0.66857(15) 0.53124(12) 0.00569(12) 0.0245(4) Uani 1 1 d . . . . .
H26A H 0.7283 0.4991 -0.0055 0.029 Uiso 1 1 calc R U . . .
H26B H 0.5935 0.4960 -0.0300 0.029 Uiso 1 1 calc R U . . .
C27 C 0.68781(17) 0.62918(13) -0.02144(13) 0.0290(4) Uani 1 1 d . . . . .
H27A H 0.6256 0.6597 -0.0148 0.044 Uiso 1 1 calc R U . . .
H27B H 0.6893 0.6257 -0.0820 0.044 Uiso 1 1 calc R U . . .
H27C H 0.7609 0.6652 0.0150 0.044 Uiso 1 1 calc R U . . .
C28 C 0.78883(15) 0.57988(11) 0.15725(11) 0.0220(3) Uani 1 1 d . . . . .
C29 C 0.88262(15) 0.53623(11) 0.17016(11) 0.0211(3) Uani 1 1 d . . . . .
H29 H 0.8715 0.4730 0.1476 0.025 Uiso 1 1 calc R U . . .
C30 C 0.99215(15) 0.58320(11) 0.21535(11) 0.0220(3) Uani 1 1 d . . . . .
C31 C 1.00660(16) 0.67519(12) 0.25074(12) 0.0255(4) Uani 1 1 d . . . . .
H31 H 1.0802 0.7074 0.2839 0.031 Uiso 1 1 calc R U . . .
C32 C 0.91432(17) 0.71996(12) 0.23791(13) 0.0292(4) Uani 1 1 d . . . . .
H32 H 0.9253 0.7830 0.2610 0.035 Uiso 1 1 calc R U . . .
C33 C 0.80633(16) 0.67283(12) 0.19144(12) 0.0268(4) Uani 1 1 d . . . . .
H33 H 0.7436 0.7039 0.1827 0.032 Uiso 1 1 calc R U . . .
C34 C 1.09671(15) 0.54046(11) 0.21933(12) 0.0229(3) Uani 1 1 d . . . . .
H34 H 1.1628 0.5828 0.2615 0.027 Uiso 1 1 calc R U . . .
C35 C 1.12272(16) 0.54124(12) 0.13040(12) 0.0260(4) Uani 1 1 d . . . . .
H35A H 1.1881 0.5101 0.1323 0.031 Uiso 1 1 calc R U . . .
H35B H 1.0556 0.5048 0.0859 0.031 Uiso 1 1 calc R U . . .
C36 C 1.15077(18) 0.63867(13) 0.10399(14) 0.0331(4) Uani 1 1 d . . . . .
H36A H 1.0861 0.6698 0.1013 0.050 Uiso 1 1 calc R U . . .
H36B H 1.1653 0.6344 0.0471 0.050 Uiso 1 1 calc R U . . .
H36C H 1.2189 0.6746 0.1465 0.050 Uiso 1 1 calc R U . . .
C37 C 1.16967(17) 0.51307(12) 0.40767(12) 0.0285(4) Uani 1 1 d . . . . .
C38 C 1.08466(19) 0.54942(15) 0.43086(14) 0.0374(5) Uani 1 1 d . . . . .
H38 H 1.0072 0.5290 0.3982 0.045 Uiso 1 1 calc R U . . .
C39 C 1.1123(2) 0.61639(16) 0.50258(16) 0.0437(5) Uani 1 1 d . . . . .
H39 H 1.0531 0.6402 0.5187 0.052 Uiso 1 1 calc R U . . .
C40 C 1.2240(2) 0.64798(14) 0.54989(13) 0.0365(5) Uani 1 1 d . . . . .
C41 C 1.31139(18) 0.61415(13) 0.52568(13) 0.0323(4) Uani 1 1 d . . . . .
C42 C 1.28358(18) 0.54601(13) 0.45561(13) 0.0309(4) Uani 1 1 d . . . . .
H42 H 1.3427 0.5215 0.4401 0.037 Uiso 1 1 calc R U . . .
C43 C 1.50905(19) 0.60673(17) 0.56573(15) 0.0419(5) Uani 1 1 d . . . . .
H43A H 1.4902 0.5410 0.5747 0.063 Uiso 1 1 calc R U . . .
H43B H 1.5805 0.6368 0.6084 0.063 Uiso 1 1 calc R U . . .
H43C H 1.5183 0.6114 0.5075 0.063 Uiso 1 1 calc R U . . .
C44 C 1.1806(3) 0.7207(3) 0.6680(2) 0.0802(12) Uani 1 1 d . . . . .
H44A H 1.1212 0.7515 0.6355 0.120 Uiso 1 1 calc R U . . .
H44B H 1.2199 0.7577 0.7236 0.120 Uiso 1 1 calc R U . . .
H44C H 1.1454 0.6586 0.6780 0.120 Uiso 1 1 calc R U . . .
O3 O 1.3689(3) 0.0603(2) 0.4216(2) 0.0388(7) Uani 0.5 1 d D . P C 1
O4 O 1.2014(3) -0.0658(2) 0.4379(2) 0.0397(7) Uani 0.5 1 d D . P C 1
C45 C 1.126(5) 0.1778(14) 0.3364(7) 0.028(4) Uani 0.5 1 d D . P C 1
C46 C 1.2391(9) 0.1617(7) 0.3627(4) 0.0267(17) Uani 0.5 1 d D . P C 1
H46 H 1.3006 0.2078 0.3574 0.032 Uiso 0.5 1 calc R U P C 1
C47 C 1.2614(5) 0.0809(4) 0.3959(4) 0.0281(13) Uani 0.5 1 d D . P C 1
C48 C 1.1713(6) 0.0127(4) 0.4043(4) 0.0297(13) Uani 0.5 1 d D . P C 1
C49 C 1.0627(5) 0.0259(4) 0.3798(4) 0.0327(12) Uani 0.5 1 d D . P C 1
H49 H 1.0014 -0.0201 0.3856 0.039 Uiso 0.5 1 calc R U P C 1
C50 C 1.0420(8) 0.1104(8) 0.3448(5) 0.035(2) Uani 0.5 1 d D . P C 1
H50 H 0.9654 0.1194 0.3268 0.042 Uiso 0.5 1 calc R U P C 1
C51 C 1.4616(4) 0.1297(3) 0.4140(3) 0.0410(10) Uani 0.5 1 d D . P C 1
H51A H 1.4495 0.1423 0.3536 0.062 Uiso 0.5 1 calc R U P C 1
H51B H 1.5334 0.1075 0.4335 0.062 Uiso 0.5 1 calc R U P C 1
H51C H 1.4656 0.1871 0.4499 0.062 Uiso 0.5 1 calc R U P C 1
C52 C 1.1152(4) -0.1333(3) 0.4543(4) 0.0480(12) Uani 0.5 1 d D . P C 1
H52A H 1.0839 -0.1060 0.4976 0.072 Uiso 0.5 1 calc R U P C 1
H52B H 1.1477 -0.1865 0.4759 0.072 Uiso 0.5 1 calc R U P C 1
H52C H 1.0541 -0.1542 0.4007 0.072 Uiso 0.5 1 calc R U P C 1
O5 O 0.3079(10) -0.0904(6) 0.2269(7) 0.0339(14) Uani 0.5 1 d D . P D 2
O6 O 0.4755(2) 0.02454(18) 0.35844(17) 0.0312(6) Uani 0.5 1 d D . P D 2
C53 C 0.4687(7) 0.1666(7) 0.1753(7) 0.0218(5) Uani 0.5 1 d D . P D 2
C54 C 0.3744(3) 0.1133(3) 0.1154(3) 0.0223(7) Uani 0.5 1 d D . P D 2
H54 H 0.3494 0.1322 0.0594 0.027 Uiso 0.5 1 calc R U P D 2
C55 C 0.3155(3) 0.0315(3) 0.1370(3) 0.0241(8) Uani 0.5 1 d D . P D 2
H55 H 0.2508 -0.0048 0.0955 0.029 Uiso 0.5 1 calc R U P D 2
C56 C 0.3509(7) 0.0035(6) 0.2180(7) 0.0265(11) Uani 0.5 1 d D . P D 2
C57 C 0.4465(3) 0.0568(2) 0.2795(2) 0.0236(7) Uani 0.5 1 d D . P D 2
C58 C 0.5047(3) 0.1380(2) 0.2578(2) 0.0211(7) Uani 0.5 1 d D . P D 2
H58 H 0.5694 0.1744 0.2992 0.025 Uiso 0.5 1 calc R U P D 2
C59 C 0.1854(13) -0.110(2) 0.205(2) 0.042(3) Uani 0.5 1 d D . P D 2
H59A H 0.1590 -0.0610 0.2333 0.062 Uiso 0.5 1 calc R U P D 2
H59B H 0.1591 -0.1702 0.2246 0.062 Uiso 0.5 1 calc R U P D 2
H59C H 0.1544 -0.1134 0.1423 0.062 Uiso 0.5 1 calc R U P D 2
C60 C 0.5627(4) 0.0851(3) 0.4244(3) 0.0437(11) Uani 0.5 1 d D . P D 2
H60A H 0.6335 0.0972 0.4067 0.066 Uiso 0.5 1 calc R U P D 2
H60B H 0.5760 0.0557 0.4782 0.066 Uiso 0.5 1 calc R U P D 2
H60C H 0.5383 0.1441 0.4336 0.066 Uiso 0.5 1 calc R U P D 2
C61 C 0.56583(16) 0.50517(12) 0.24720(11) 0.0238(4) Uani 1 1 d . . . . .
C62 C 0.46046(17) 0.53062(13) 0.23560(13) 0.0290(4) Uani 1 1 d . . . . .
H62 H 0.3951 0.4941 0.1949 0.035 Uiso 1 1 calc R U . . .
C63 C 0.44914(18) 0.60924(13) 0.28295(13) 0.0310(4) Uani 1 1 d . . . . .
H63 H 0.3763 0.6257 0.2744 0.037 Uiso 1 1 calc R U . . .
C64 C 0.54348(19) 0.66336(13) 0.34228(12) 0.0305(4) Uani 1 1 d . . . . .
C65 C 0.64992(17) 0.63594(12) 0.35690(12) 0.0292(4) Uani 1 1 d . . . . .
C66 C 0.65969(16) 0.55738(12) 0.30939(12) 0.0269(4) Uani 1 1 d . . . . .
H66 H 0.7316 0.5390 0.3195 0.032 Uiso 1 1 calc R U . . .
C67 C 0.4390(3) 0.77876(17) 0.36725(17) 0.0541(7) Uani 1 1 d . . . . .
H67A H 0.4182 0.7860 0.3054 0.081 Uiso 1 1 calc R U . . .
H67B H 0.4504 0.8394 0.4005 0.081 Uiso 1 1 calc R U . . .
H67C H 0.3775 0.7352 0.3805 0.081 Uiso 1 1 calc R U . . .
C110 C 0.8993(13) 0.1413(8) 0.1349(8) 0.0176(14) Uani 0.5 1 d D . P B 2
C111 C 0.8074(15) 0.1850(10) 0.1053(9) 0.0181(12) Uani 0.5 1 d D . P B 2
H111 H 0.8219 0.2499 0.0999 0.022 Uiso 0.5 1 calc R U P B 2
C112 C 0.6944(15) 0.1360(9) 0.0832(8) 0.0188(14) Uani 0.5 1 d D . P B 2
C113 C 0.6754(9) 0.0419(7) 0.0956(5) 0.0322(15) Uani 0.5 1 d D . P B 2
H113 H 0.5993 0.0073 0.0818 0.039 Uiso 0.5 1 calc R U P B 2
C114 C 0.7653(6) -0.0019(5) 0.1277(4) 0.0385(13) Uani 0.5 1 d D . P B 2
H114 H 0.7508 -0.0654 0.1379 0.046 Uiso 0.5 1 calc R U P B 2
C115 C 0.8770(8) 0.0471(7) 0.1450(5) 0.0307(14) Uani 0.5 1 d D . P B 2
H115 H 0.9387 0.0159 0.1639 0.037 Uiso 0.5 1 calc R U P B 2
O103 O 0.9239(3) -0.0540(2) 0.3378(3) 0.0671(12) Uani 0.5 1 d D . P C 2
O104 O 1.1236(4) -0.1010(2) 0.4050(3) 0.0610(11) Uani 0.5 1 d D . P C 2
C145 C 1.113(5) 0.1670(14) 0.3310(7) 0.028(4) Uani 0.5 1 d D . P C 2
C146 C 1.0125(8) 0.1018(8) 0.3257(7) 0.039(2) Uani 0.5 1 d D . P C 2
H146 H 0.9400 0.1181 0.3044 0.047 Uiso 0.5 1 calc R U P C 2
C147 C 1.0194(6) 0.0140(5) 0.3515(5) 0.0479(18) Uani 0.5 1 d D . P C 2
C148 C 1.1249(7) -0.0103(5) 0.3842(5) 0.0422(17) Uani 0.5 1 d D . P C 2
C149 C 1.2219(8) 0.0527(5) 0.3915(6) 0.046(2) Uani 0.5 1 d D . P C 2
H149 H 1.2945 0.0373 0.4150 0.055 Uiso 0.5 1 calc R U P C 2
C150 C 1.2143(10) 0.1417(7) 0.3639(7) 0.041(3) Uani 0.5 1 d D . P C 2
H150 H 1.2829 0.1852 0.3686 0.049 Uiso 0.5 1 calc R U P C 2
C151 C 0.8975(5) -0.0774(5) 0.4118(4) 0.0681(16) Uani 0.5 1 d D . P C 2
H15A H 0.9591 -0.1038 0.4474 0.102 Uiso 0.5 1 calc R U P C 2
H15B H 0.8259 -0.1236 0.3973 0.102 Uiso 0.5 1 calc R U P C 2
H15C H 0.8886 -0.0217 0.4439 0.102 Uiso 0.5 1 calc R U P C 2
C152 C 1.2329(6) -0.1236(4) 0.4422(4) 0.0687(18) Uani 0.5 1 d D . P C 2
H15D H 1.2792 -0.1155 0.4011 0.103 Uiso 0.5 1 calc R U P C 2
H15E H 1.2225 -0.1884 0.4554 0.103 Uiso 0.5 1 calc R U P C 2
H15F H 1.2719 -0.0822 0.4954 0.103 Uiso 0.5 1 calc R U P C 2
O105 O 0.2969(10) -0.0766(6) 0.2454(7) 0.0339(14) Uani 0.5 1 d D . P D 1
O106 O 0.5258(3) -0.0607(2) 0.2656(2) 0.0482(8) Uani 0.5 1 d D . P D 1
C153 C 0.4786(7) 0.1600(7) 0.1748(7) 0.0218(5) Uani 0.5 1 d D . P D 1
C154 C 0.3606(3) 0.1418(3) 0.1547(3) 0.0291(8) Uani 0.5 1 d D . P D 1
H154 H 0.3196 0.1868 0.1291 0.035 Uiso 0.5 1 calc R U P D 1
C155 C 0.3006(4) 0.0578(3) 0.1715(3) 0.0311(9) Uani 0.5 1 d D . P D 1
H155 H 0.2195 0.0466 0.1574 0.037 Uiso 0.5 1 calc R U P D 1
C156 C 0.3576(7) -0.0080(6) 0.2081(7) 0.0265(11) Uani 0.5 1 d D . P D 1
C157 C 0.4774(4) 0.0091(3) 0.2286(3) 0.0337(9) Uani 0.5 1 d D . P D 1
C158 C 0.5368(3) 0.0920(3) 0.2114(3) 0.0306(8) Uani 0.5 1 d D . P D 1
H158 H 0.6179 0.1027 0.2246 0.037 Uiso 0.5 1 calc R U P D 1
C159 C 0.1853(13) -0.116(2) 0.192(2) 0.042(3) Uani 0.5 1 d D . P D 1
H15G H 0.1371 -0.0695 0.1867 0.062 Uiso 0.5 1 calc R U P D 1
H15H H 0.1519 -0.1691 0.2184 0.062 Uiso 0.5 1 calc R U P D 1
H15I H 0.1900 -0.1383 0.1350 0.062 Uiso 0.5 1 calc R U P D 1
C160 C 0.6469(5) -0.0466(4) 0.2927(5) 0.0663(17) Uani 0.5 1 d D . P D 1
H16A H 0.6771 -0.0394 0.2424 0.100 Uiso 0.5 1 calc R U P D 1
H16B H 0.6699 -0.1003 0.3207 0.100 Uiso 0.5 1 calc R U P D 1
H16C H 0.6773 0.0098 0.3336 0.100 Uiso 0.5 1 calc R U P D 1
C68 C 0.8477(2) 0.6686(2) 0.42871(19) 0.0386(6) Uani 0.75 1 d . . P E 2
H16D H 0.8482 0.6074 0.4501 0.058 Uiso 0.75 1 calc R U P E 2
H16E H 0.9045 0.7160 0.4705 0.058 Uiso 0.75 1 calc R U P E 2
H16F H 0.8663 0.6674 0.3732 0.058 Uiso 0.75 1 calc R U P E 2
O91 O 0.7935(6) -0.1315(4) 0.3448(5) 0.0501(18) Uani 0.25 1 d . . P F 3
O191 O 0.7274(7) -0.0636(5) 0.3484(6) 0.0255(17) Uani 0.15 1 d . U P G 4
C168 C 0.7876(9) 0.7732(5) 0.4209(5) 0.039(2) Uani 0.25 1 d . . P E 1
H16G H 0.7874 0.7883 0.3624 0.059 Uiso 0.25 1 calc R U P E 1
H16H H 0.8667 0.7828 0.4570 0.059 Uiso 0.25 1 calc R U P E 1
H16I H 0.7461 0.8137 0.4456 0.059 Uiso 0.25 1 calc R U P E 1
O291 O 0.7921(14) 0.0017(11) 0.3440(11) 0.046(4) Uani 0.1 1 d . U P H 5

loop_
_atom_site_aniso_label
_atom_site_aniso_U_11
_atom_site_aniso_U_22
_atom_site_aniso_U_33
_atom_site_aniso_U_23
_atom_site_aniso_U_13
_atom_site_aniso_U_12
O1 0.0560(10) 0.0469(9) 0.0377(9) -0.0156(7) 0.0161(8) -0.0075(8)
O2 0.0414(8) 0.0413(8) 0.0321(8) -0.0063(6) 0.0025(6) -0.0065(6)
O7 0.0681(11) 0.0248(7) 0.0378(8) -0.0019(6) 0.0157(8) 0.0162(7)
O8 0.0479(9) 0.0386(8) 0.0391(9) -0.0141(7) 0.0089(7) -0.0066(7)
C1 0.0231(8) 0.0198(8) 0.0248(9) 0.0056(7) 0.0057(7) -0.0006(6)
C2 0.0255(9) 0.0220(8) 0.0230(9) 0.0053(7) 0.0038(7) 0.0006(7)
C3 0.0228(8) 0.0201(8) 0.0265(9) 0.0044(7) 0.0061(7) -0.0008(6)
C4 0.0288(9) 0.0225(9) 0.0276(9) 0.0081(7) 0.0087(7) 0.0024(7)
C5 0.0369(10) 0.0248(9) 0.0237(9) 0.0075(7) 0.0035(8) 0.0014(7)
C6 0.0284(9) 0.0218(8) 0.0240(9) 0.0044(7) 0.0055(7) -0.0005(7)
C7 0.0286(9) 0.0191(8) 0.0262(9) 0.0036(7) 0.0036(7) 0.0029(7)
C8 0.0343(10) 0.0223(9) 0.0287(10) 0.0018(7) 0.0060(8) -0.0007(7)
C9 0.0503(13) 0.0311(10) 0.0294(11) 0.0004(8) 0.0085(9) 0.0043(9)
C10 0.0275(17) 0.0167(13) 0.010(4) -0.002(2) 0.010(2) 0.0018(11)
C11 0.0303(16) 0.0127(15) 0.014(3) -0.0024(19) 0.0126(19) 0.0018(10)
C12 0.0283(18) 0.0161(16) 0.014(4) -0.005(2) 0.012(2) 0.0021(11)
C13 0.0302(15) 0.0170(19) 0.043(4) 0.000(3) 0.006(3) -0.0036(11)
C14 0.0383(17) 0.0152(15) 0.059(4) 0.006(3) 0.010(3) 0.0007(11)
C15 0.0323(16) 0.0198(17) 0.041(4) 0.006(3) 0.010(2) 0.0068(12)
C16 0.0255(9) 0.0160(8) 0.0267(9) -0.0007(6) 0.0088(7) -0.0021(6)
C17 0.0300(9) 0.0205(8) 0.0268(9) -0.0013(7) 0.0111(7) 0.0007(7)
C18 0.0371(11) 0.0292(10) 0.0301(10) 0.0038(8) 0.0071(8) 0.0038(8)
C19 0.0264(9) 0.0185(8) 0.0240(9) -0.0001(6) 0.0071(7) 0.0005(6)
C20 0.0262(9) 0.0207(8) 0.0240(9) 0.0011(7) 0.0101(7) 0.0004(6)
C21 0.0214(8) 0.0174(8) 0.0234(9) 0.0000(6) 0.0052(7) -0.0008(6)
C22 0.0234(8) 0.0204(8) 0.0221(9) -0.0001(6) 0.0067(7) 0.0012(6)
C23 0.0258(9) 0.0231(8) 0.0227(9) 0.0023(7) 0.0087(7) 0.0008(7)
C24 0.0247(9) 0.0196(8) 0.0236(9) 0.0017(6) 0.0062(7) -0.0011(6)
C25 0.0249(8) 0.0161(8) 0.0254(9) 0.0021(6) 0.0098(7) 0.0012(6)
C26 0.0264(9) 0.0212(8) 0.0246(9) 0.0013(7) 0.0077(7) 0.0009(7)
C27 0.0345(10) 0.0246(9) 0.0272(10) 0.0054(7) 0.0092(8) 0.0018(7)
C28 0.0280(9) 0.0164(8) 0.0213(8) 0.0022(6) 0.0094(7) -0.0002(6)
C29 0.0273(9) 0.0147(7) 0.0198(8) 0.0016(6) 0.0077(7) -0.0013(6)
C30 0.0269(9) 0.0177(8) 0.0200(8) 0.0043(6) 0.0075(7) -0.0015(6)
C31 0.0290(9) 0.0181(8) 0.0250(9) -0.0002(7) 0.0064(7) -0.0046(7)
C32 0.0375(10) 0.0160(8) 0.0323(10) -0.0018(7) 0.0115(8) -0.0008(7)
C33 0.0319(10) 0.0184(8) 0.0299(10) 0.0008(7) 0.0105(8) 0.0018(7)
C34 0.0243(8) 0.0173(8) 0.0239(9) 0.0048(6) 0.0042(7) -0.0015(6)
C35 0.0281(9) 0.0226(8) 0.0288(9) 0.0073(7) 0.0104(7) 0.0038(7)
C36 0.0403(11) 0.0281(10) 0.0340(11) 0.0118(8) 0.0159(9) 0.0034(8)
C37 0.0376(10) 0.0221(9) 0.0217(9) 0.0052(7) 0.0051(8) -0.0010(7)
C38 0.0385(11) 0.0346(11) 0.0335(11) -0.0016(8) 0.0062(9) -0.0007(8)
C39 0.0466(13) 0.0429(12) 0.0410(13) -0.0059(10) 0.0161(10) 0.0044(10)
C40 0.0477(12) 0.0289(10) 0.0268(10) -0.0019(8) 0.0095(9) -0.0054(8)
C41 0.0393(11) 0.0279(9) 0.0237(9) 0.0035(7) 0.0052(8) -0.0042(8)
C42 0.0380(11) 0.0259(9) 0.0254(10) 0.0047(7) 0.0067(8) 0.0002(8)
C43 0.0347(11) 0.0534(13) 0.0303(11) -0.0032(9) 0.0058(9) -0.0037(9)
C44 0.0491(16) 0.105(3) 0.076(2) -0.057(2) 0.0269(15) -0.0074(16)
O3 0.0393(16) 0.0331(15) 0.0458(18) 0.0118(13) 0.0097(14) 0.0123(12)
O4 0.056(2) 0.0201(15) 0.0424(18) 0.0104(13) 0.0091(16) 0.0104(15)
C45 0.040(11) 0.019(4) 0.0239(13) 0.0064(18) 0.009(4) 0.004(7)
C46 0.032(4) 0.022(4) 0.027(3) 0.006(2) 0.008(2) 0.005(3)
C47 0.035(4) 0.020(3) 0.029(2) 0.003(2) 0.006(2) 0.007(2)
C48 0.039(4) 0.018(3) 0.033(3) 0.006(2) 0.012(3) 0.006(3)
C49 0.025(3) 0.030(3) 0.043(4) 0.013(3) 0.010(2) 0.001(3)
C50 0.028(5) 0.029(3) 0.044(4) 0.009(3) 0.003(3) 0.006(3)
C51 0.040(2) 0.040(2) 0.046(3) 0.0047(19) 0.016(2) 0.0103(19)
C52 0.064(3) 0.020(2) 0.048(3) 0.016(2) -0.002(2) -0.0020(19)
O5 0.040(2) 0.024(2) 0.040(4) 0.013(2) 0.0157(19) 0.0000(17)
O6 0.0374(14) 0.0254(13) 0.0276(14) 0.0127(11) 0.0034(11) 0.0029(11)
C53 0.0265(14) 0.0166(13) 0.0230(9) 0.0020(8) 0.0093(10) 0.0020(8)
C54 0.0272(19) 0.0192(17) 0.0219(19) 0.0019(15) 0.0095(16) 0.0039(14)
C55 0.026(2) 0.0176(19) 0.028(2) 0.0001(16) 0.0086(17) -0.0007(14)
C56 0.0338(12) 0.0147(19) 0.032(2) 0.0048(17) 0.0137(11) 0.0010(10)
C57 0.0297(18) 0.0200(16) 0.0229(18) 0.0080(13) 0.0082(14) 0.0065(13)
C58 0.0225(16) 0.0163(15) 0.0222(17) 0.0017(13) 0.0036(13) 0.0013(12)
C59 0.0418(12) 0.025(3) 0.055(7) 0.008(4) 0.0151(19) -0.0072(12)
C60 0.053(3) 0.039(2) 0.031(2) 0.0139(19) -0.001(2) 0.002(2)
C61 0.0315(9) 0.0188(8) 0.0224(9) 0.0028(6) 0.0116(7) 0.0018(7)
C62 0.0326(10) 0.0275(9) 0.0269(10) 0.0013(7) 0.0091(8) 0.0050(7)
C63 0.0383(11) 0.0304(10) 0.0278(10) 0.0042(8) 0.0122(8) 0.0113(8)
C64 0.0507(12) 0.0196(8) 0.0250(9) 0.0044(7) 0.0158(9) 0.0085(8)
C65 0.0380(10) 0.0217(9) 0.0240(9) 0.0008(7) 0.0080(8) -0.0032(7)
C66 0.0304(9) 0.0235(9) 0.0264(9) 0.0019(7) 0.0100(8) 0.0007(7)
C67 0.086(2) 0.0347(12) 0.0490(14) 0.0004(10) 0.0180(14) 0.0329(13)
C110 0.0275(17) 0.0167(13) 0.010(4) -0.002(2) 0.010(2) 0.0018(11)
C111 0.0303(16) 0.0127(15) 0.014(3) -0.0024(19) 0.0126(19) 0.0018(10)
C112 0.0283(18) 0.0161(16) 0.014(4) -0.005(2) 0.012(2) 0.0021(11)
C113 0.0302(15) 0.0170(19) 0.043(4) 0.000(3) 0.006(3) -0.0036(11)
C114 0.0383(17) 0.0152(15) 0.059(4) 0.006(3) 0.010(3) 0.0007(11)
C115 0.0323(16) 0.0198(17) 0.041(4) 0.006(3) 0.010(2) 0.0068(12)
O103 0.063(2) 0.0396(19) 0.072(3) 0.0301(18) -0.012(2) -0.0203(17)
O104 0.100(3) 0.0197(16) 0.052(2) 0.0105(17) 0.008(2) -0.0029(19)
C145 0.040(11) 0.019(4) 0.0239(13) 0.0064(18) 0.009(4) 0.004(7)
C146 0.030(5) 0.031(3) 0.048(4) 0.021(3) 0.002(3) -0.008(3)
C147 0.048(4) 0.031(3) 0.049(4) 0.021(3) -0.005(3) -0.011(3)
C148 0.063(5) 0.022(3) 0.041(4) 0.014(3) 0.012(3) 0.005(3)
C149 0.059(6) 0.027(5) 0.066(4) 0.023(3) 0.032(4) 0.018(4)
C150 0.044(5) 0.030(5) 0.057(4) 0.016(3) 0.027(3) 0.008(4)
C151 0.058(3) 0.071(4) 0.073(4) 0.020(3) 0.016(3) 0.005(3)
C152 0.117(5) 0.044(3) 0.073(4) 0.037(3) 0.047(4) 0.047(3)
O105 0.040(2) 0.024(2) 0.040(4) 0.013(2) 0.0157(19) 0.0000(17)
O106 0.0511(19) 0.0387(17) 0.065(2) 0.0258(16) 0.0208(17) 0.0220(15)
C153 0.0265(14) 0.0166(13) 0.0230(9) 0.0020(8) 0.0093(10) 0.0020(8)
C154 0.032(2) 0.0207(19) 0.036(2) 0.0109(18) 0.0108(19) 0.0044(15)
C155 0.028(2) 0.026(2) 0.036(3) 0.0048(18) 0.0070(19) -0.0004(17)
C156 0.0338(12) 0.0147(19) 0.032(2) 0.0048(17) 0.0137(11) 0.0010(10)
C157 0.047(2) 0.0242(18) 0.035(2) 0.0095(16) 0.0141(18) 0.0122(17)
C158 0.0307(19) 0.0292(19) 0.033(2) 0.0049(16) 0.0094(16) 0.0083(15)
C159 0.0418(12) 0.025(3) 0.055(7) 0.008(4) 0.0151(19) -0.0072(12)
C160 0.053(3) 0.062(3) 0.091(5) 0.034(3) 0.016(3) 0.027(3)
C68 0.0380(15) 0.0426(16) 0.0308(14) 0.0017(12) 0.0089(12) -0.0026(12)
O91 0.045(4) 0.024(3) 0.093(6) 0.010(3) 0.038(4) 0.005(3)
O191 0.030(3) 0.018(3) 0.030(3) 0.006(3) 0.009(3) 0.006(3)
C168 0.070(6) 0.013(3) 0.029(4) -0.006(3) 0.015(4) -0.007(3)
O291 0.045(5) 0.042(5) 0.050(5) 0.009(4) 0.016(4) 0.001(4)

loop_
_atom_type_symbol
_atom_type_description
_atom_type_scat_dispersion_real
_atom_type_scat_dispersion_imag
_atom_type_scat_source
C C 0.0181 0.0091 'International Tables Vol C Tables 4.2.6.8 and 6.1.1.4'
H H 0.0000 0.0000 'International Tables Vol C Tables 4.2.6.8 and 6.1.1.4'
O O 0.0492 0.0322 'International Tables Vol C Tables 4.2.6.8 and 6.1.1.4'

loop_
_geom_angle_atom_site_label_1
_geom_angle_atom_site_label_2
_geom_angle_atom_site_label_3
_geom_angle
C40 O1 C44 117.2(2)
C41 O2 C43 117.56(17)
C64 O7 C67 116.35(18)
C168 O8 C65 130.7(5)
C65 O8 C68 118.48(18)
C2 C1 C6 118.07(15)
C2 C1 C34 120.96(16)
C6 C1 C34 120.65(16)
C3 C2 C1 123.77(17)
C3 C2 H2 118.1
C1 C2 H2 118.1
C2 C3 C4 117.81(16)
C2 C3 C7 120.90(16)
C4 C3 C7 120.91(15)
C5 C4 C3 118.87(16)
C5 C4 C45 115.8(9)
C3 C4 C45 125.3(7)
C5 C4 C145 121.2(8)
C3 C4 C145 119.9(8)
C4 C5 C6 123.00(17)
C4 C5 H5 118.5
C6 C5 H5 118.5
C5 C6 C1 118.40(17)
C5 C6 C37 118.69(16)
C1 C6 C37 122.81(16)
C10 C7 C3 120.1(4)
C10 C7 C8 105.3(4)
C3 C7 C8 111.67(14)
C3 C7 C110 109.4(4)
C8 C7 C110 115.3(4)
C10 C7 H7 106.3
C3 C7 H7 106.3
C8 C7 H7 106.3
C9 C8 C7 113.59(15)
C9 C8 H8A 108.8
C7 C8 H8A 108.8
C9 C8 H8B 108.8
C7 C8 H8B 108.8
H8A C8 H8B 107.7
C8 C9 H9A 109.5
C8 C9 H9B 109.5
H9A C9 H9B 109.5
C8 C9 H9C 109.5
H9A C9 H9C 109.5
H9B C9 H9C 109.5
C15 C10 C11 118.6(11)
C15 C10 C7 120.0(11)
C11 C10 C7 121.3(10)
C12 C11 C10 121.9(12)
C12 C11 H11 119.1
C10 C11 H11 119.1
C11 C12 C13 118.2(11)
C11 C12 C16 122.1(10)
C13 C12 C16 119.7(11)
C14 C13 C12 120.5(9)
C14 C13 H13 119.8
C12 C13 H13 119.8
C15 C14 C13 120.6(8)
C15 C14 H14 119.7
C13 C14 H14 119.7
C14 C15 C10 120.2(9)
C14 C15 H15 119.9
C10 C15 H15 119.9
C112 C16 C19 109.0(5)
C112 C16 C17 114.6(5)
C19 C16 C17 114.67(14)
C19 C16 C12 117.8(5)
C17 C16 C12 104.1(4)
C19 C16 H16 106.5
C17 C16 H16 106.5
C12 C16 H16 106.5
C18 C17 C16 114.19(15)
C18 C17 H17A 108.7
C16 C17 H17A 108.7
C18 C17 H17B 108.7
C16 C17 H17B 108.7
H17A C17 H17B 107.6
C17 C18 H18A 109.5
C17 C18 H18B 109.5
H18A C18 H18B 109.5
C17 C18 H18C 109.5
H18A C18 H18C 109.5
H18B C18 H18C 109.5
C20 C19 C24 118.15(16)
C20 C19 C16 121.37(16)
C24 C19 C16 120.45(15)
C19 C20 C21 123.08(16)
C19 C20 H20 118.5
C21 C20 H20 118.5
C20 C21 C22 117.96(15)
C20 C21 C25 121.41(15)
C22 C21 C25 120.47(15)
C23 C22 C21 119.23(16)
C23 C22 C61 118.71(15)
C21 C22 C61 122.00(15)
C22 C23 C24 122.39(16)
C22 C23 H23 118.8
C24 C23 H23 118.8
C23 C24 C19 119.09(15)
C23 C24 C53 114.9(3)
C19 C24 C53 125.9(4)
C23 C24 C153 119.6(4)
C19 C24 C153 121.3(4)
C28 C25 C21 114.16(14)
C28 C25 C26 109.29(14)
C21 C25 C26 113.22(14)
C28 C25 H25 106.5
C21 C25 H25 106.5
C26 C25 H25 106.5
C27 C26 C25 112.81(14)
C27 C26 H26A 109.0
C25 C26 H26A 109.0
C27 C26 H26B 109.0
C25 C26 H26B 109.0
H26A C26 H26B 107.8
C26 C27 H27A 109.5
C26 C27 H27B 109.5
H27A C27 H27B 109.5
C26 C27 H27C 109.5
H27A C27 H27C 109.5
H27B C27 H27C 109.5
C29 C28 C33 118.61(16)
C29 C28 C25 121.12(15)
C33 C28 C25 120.13(16)
C30 C29 C28 121.53(15)
C30 C29 H29 119.2
C28 C29 H29 119.2
C29 C30 C31 118.62(16)
C29 C30 C34 121.66(15)
C31 C30 C34 119.44(16)
C32 C31 C30 120.56(17)
C32 C31 H31 119.7
C30 C31 H31 119.7
C33 C32 C31 120.07(16)
C33 C32 H32 120.0
C31 C32 H32 120.0
C32 C33 C28 120.56(17)
C32 C33 H33 119.7
C28 C33 H33 119.7
C30 C34 C1 115.81(14)
C30 C34 C35 109.15(14)
C1 C34 C35 111.20(14)
C30 C34 H34 106.7
C1 C34 H34 106.7
C35 C34 H34 106.7
C36 C35 C34 113.46(15)
C36 C35 H35A 108.9
C34 C35 H35A 108.9
C36 C35 H35B 108.9
C34 C35 H35B 108.9
H35A C35 H35B 107.7
C35 C36 H36A 109.5
C35 C36 H36B 109.5
H36A C36 H36B 109.5
C35 C36 H36C 109.5
H36A C36 H36C 109.5
H36B C36 H36C 109.5
C38 C37 C42 118.83(18)
C38 C37 C6 119.09(18)
C42 C37 C6 121.81(18)
C37 C38 C39 120.2(2)
C37 C38 H38 119.9
C39 C38 H38 119.9
C40 C39 C38 120.8(2)
C40 C39 H39 119.6
C38 C39 H39 119.6
O1 C40 C39 124.8(2)
O1 C40 C41 115.50(19)
C39 C40 C41 119.74(19)
O2 C41 C42 125.4(2)
O2 C41 C40 115.24(18)
C42 C41 C40 119.34(19)
C41 C42 C37 121.02(19)
C41 C42 H42 119.5
C37 C42 H42 119.5
O2 C43 H43A 109.5
O2 C43 H43B 109.5
H43A C43 H43B 109.5
O2 C43 H43C 109.5
H43A C43 H43C 109.5
H43B C43 H43C 109.5
O1 C44 H44A 109.5
O1 C44 H44B 109.5
H44A C44 H44B 109.5
O1 C44 H44C 109.5
H44A C44 H44C 109.5
H44B C44 H44C 109.5
C47 O3 C51 116.5(4)
C48 O4 C52 118.0(4)
C50 C45 C46 117.2(11)
C50 C45 C4 124(4)
C46 C45 C4 119(4)
C47 C46 C45 121.3(15)
C47 C46 H46 119.4
C45 C46 H46 119.4
C46 C47 O3 124.2(6)
C46 C47 C48 119.8(7)
O3 C47 C48 115.9(6)
C49 C48 O4 123.8(6)
C49 C48 C47 120.3(6)
O4 C48 C47 115.9(6)
C48 C49 C50 118.6(6)
C48 C49 H49 120.7
C50 C49 H49 120.7
C45 C50 C49 122.7(18)
C45 C50 H50 118.6
C49 C50 H50 118.6
O3 C51 H51A 109.5
O3 C51 H51B 109.5
H51A C51 H51B 109.5
O3 C51 H51C 109.5
H51A C51 H51C 109.5
H51B C51 H51C 109.5
O4 C52 H52A 109.5
O4 C52 H52B 109.5
H52A C52 H52B 109.5
O4 C52 H52C 109.5
H52A C52 H52C 109.5
H52B C52 H52C 109.5
C56 O5 C59 111.5(13)
C57 O6 C60 116.2(3)
C54 C53 C58 119.4(8)
C54 C53 C24 123.4(8)
C58 C53 C24 117.2(7)
C53 C54 C55 120.3(6)
C53 C54 H54 119.9
C55 C54 H54 119.9
C56 C55 C54 120.3(5)
C56 C55 H55 119.8
C54 C55 H55 119.8
C55 C56 C57 120.1(7)
C55 C56 O5 116.1(8)
C57 C56 O5 121.5(8)
O6 C57 C58 124.2(3)
O6 C57 C56 116.4(5)
C58 C57 C56 119.3(5)
C57 C58 C53 120.6(5)
C57 C58 H58 119.7
C53 C58 H58 119.7
O5 C59 H59A 109.5
O5 C59 H59B 109.5
H59A C59 H59B 109.5
O5 C59 H59C 109.5
H59A C59 H59C 109.5
H59B C59 H59C 109.5
O6 C60 H60A 109.5
O6 C60 H60B 109.5
H60A C60 H60B 109.5
O6 C60 H60C 109.5
H60A C60 H60C 109.5
H60B C60 H60C 109.5
C62 C61 C66 118.84(17)
C62 C61 C22 120.50(17)
C66 C61 C22 120.66(16)
C61 C62 C63 120.82(19)
C61 C62 H62 119.6
C63 C62 H62 119.6
C64 C63 C62 120.29(18)
C64 C63 H63 119.9
C62 C63 H63 119.9
O7 C64 C63 124.91(19)
O7 C64 C65 115.86(19)
C63 C64 C65 119.23(17)
O8 C65 C66 122.99(19)
O8 C65 C64 117.30(17)
C66 C65 C64 119.71(18)
C65 C66 C61 121.01(18)
C65 C66 H66 119.5
C61 C66 H66 119.5
O7 C67 H67A 109.5
O7 C67 H67B 109.5
H67A C67 H67B 109.5
O7 C67 H67C 109.5
H67A C67 H67C 109.5
H67B C67 H67C 109.5
C115 C110 C111 118.6(11)
C115 C110 C7 118.5(11)
C111 C110 C7 122.4(10)
C110 C111 C112 121.8(12)
C110 C111 H111 119.1
C112 C111 H111 119.1
C113 C112 C111 117.9(11)
C113 C112 C16 119.5(11)
C111 C112 C16 122.1(10)
C114 C113 C112 121.1(9)
C114 C113 H113 119.4
C112 C113 H113 119.4
C113 C114 C115 119.9(8)
C113 C114 H114 120.1
C115 C114 H114 120.1
C114 C115 C110 120.6(9)
C114 C115 H115 119.7
C110 C115 H115 119.7
C147 O103 C151 113.6(5)
C148 O104 C152 116.0(5)
C150 C145 C146 117.8(11)
C150 C145 C4 121(4)
C146 C145 C4 121(4)
C147 C146 C145 120.1(15)
C147 C146 H146 120.0
C145 C146 H146 120.0
O103 C147 C146 121.3(7)
O103 C147 C148 117.7(6)
C146 C147 C148 120.7(6)
C149 C148 O104 123.6(7)
C149 C148 C147 119.6(6)
O104 C148 C147 116.8(6)
C148 C149 C150 119.3(8)
C148 C149 H149 120.3
C150 C149 H149 120.3
C145 C150 C149 122.4(18)
C145 C150 H150 118.8
C149 C150 H150 118.8
O103 C151 H15A 109.5
O103 C151 H15B 109.5
H15A C151 H15B 109.5
O103 C151 H15C 109.5
H15A C151 H15C 109.5
H15B C151 H15C 109.5
O104 C152 H15D 109.5
O104 C152 H15E 109.5
H15D C152 H15E 109.5
O104 C152 H15F 109.5
H15D C152 H15F 109.5
H15E C152 H15F 109.5
C156 O105 C159 113.7(14)
C157 O106 C160 118.1(4)
C154 C153 C158 118.4(8)
C154 C153 C24 116.5(6)
C158 C153 C24 125.1(6)
C153 C154 C155 120.8(6)
C153 C154 H154 119.6
C155 C154 H154 119.6
C156 C155 C154 120.6(5)
C156 C155 H155 119.7
C154 C155 H155 119.7
C155 C156 C157 119.3(7)
C155 C156 O105 116.8(8)
C157 C156 O105 121.3(8)
O106 C157 C158 125.3(4)
O106 C157 C156 114.6(5)
C158 C157 C156 120.1(5)
C157 C158 C153 120.7(5)
C157 C158 H158 119.7
C153 C158 H158 119.7
O105 C159 H15G 109.5
O105 C159 H15H 109.5
H15G C159 H15H 109.5
O105 C159 H15I 109.5
H15G C159 H15I 109.5
H15H C159 H15I 109.5
O106 C160 H16A 109.5
O106 C160 H16B 109.5
H16A C160 H16B 109.5
O106 C160 H16C 109.5
H16A C160 H16C 109.5
H16B C160 H16C 109.5
O8 C68 H16D 109.5
O8 C68 H16E 109.5
H16D C68 H16E 109.5
O8 C68 H16F 109.5
H16D C68 H16F 109.5
H16E C68 H16F 109.5
O8 C168 H16G 109.5
O8 C168 H16H 109.5
H16G C168 H16H 109.5
O8 C168 H16I 109.5
H16G C168 H16I 109.5
H16H C168 H16I 109.5

loop_
_geom_bond_atom_site_label_1
_geom_bond_atom_site_label_2
_geom_bond_distance
O1 C40 1.374(2)
O1 C44 1.386(3)
O2 C41 1.363(2)
O2 C43 1.422(3)
O7 C64 1.368(2)
O7 C67 1.431(3)
O8 C168 1.255(8)
O8 C65 1.363(2)
O8 C68 1.390(3)
C1 C2 1.395(2)
C1 C6 1.406(3)
C1 C34 1.524(2)
C2 C3 1.394(2)
C2 H2 0.9500
C3 C4 1.405(3)
C3 C7 1.528(2)
C4 C5 1.393(3)
C4 C45 1.453(13)
C4 C145 1.542(14)
C5 C6 1.398(2)
C5 H5 0.9500
C6 C37 1.496(3)
C7 C10 1.498(15)
C7 C8 1.539(3)
C7 C110 1.568(14)
C7 H7 1.0000
C8 C9 1.523(3)
C8 H8A 0.9900
C8 H8B 0.9900
C9 H9A 0.9800
C9 H9B 0.9800
C9 H9C 0.9800
C10 C15 1.393(9)
C10 C11 1.394(10)
C11 C12 1.391(10)
C11 H11 0.9500
C12 C13 1.394(10)
C12 C16 1.561(15)
C13 C14 1.388(9)
C13 H13 0.9500
C14 C15 1.380(9)
C14 H14 0.9500
C15 H15 0.9500
C16 C112 1.495(15)
C16 C19 1.527(2)
C16 C17 1.541(2)
C16 H16 1.0000
C17 C18 1.524(3)
C17 H17A 0.9900
C17 H17B 0.9900
C18 H18A 0.9800
C18 H18B 0.9800
C18 H18C 0.9800
C19 C20 1.398(2)
C19 C24 1.402(2)
C20 C21 1.399(2)
C20 H20 0.9500
C21 C22 1.404(2)
C21 C25 1.527(2)
C22 C23 1.391(2)
C22 C61 1.500(2)
C23 C24 1.395(2)
C23 H23 0.9500
C24 C53 1.484(11)
C24 C153 1.511(11)
C25 C28 1.518(2)
C25 C26 1.544(2)
C25 H25 1.0000
C26 C27 1.522(2)
C26 H26A 0.9900
C26 H26B 0.9900
C27 H27A 0.9800
C27 H27B 0.9800
C27 H27C 0.9800
C28 C29 1.395(2)
C28 C33 1.400(2)
C29 C30 1.393(2)
C29 H29 0.9500
C30 C31 1.398(2)
C30 C34 1.521(2)
C31 C32 1.389(3)
C31 H31 0.9500
C32 C33 1.385(3)
C32 H32 0.9500
C33 H33 0.9500
C34 C35 1.549(2)
C34 H34 1.0000
C35 C36 1.522(2)
C35 H35A 0.9900
C35 H35B 0.9900
C36 H36A 0.9800
C36 H36B 0.9800
C36 H36C 0.9800
C37 C38 1.380(3)
C37 C42 1.402(3)
C38 C39 1.403(3)
C38 H38 0.9500
C39 C40 1.375(3)
C39 H39 0.9500
C40 C41 1.396(3)
C41 C42 1.394(3)
C42 H42 0.9500
C43 H43A 0.9800
C43 H43B 0.9800
C43 H43C 0.9800
C44 H44A 0.9800
C44 H44B 0.9800
C44 H44C 0.9800
O3 C47 1.378(8)
O3 C51 1.429(5)
O4 C48 1.369(6)
O4 C52 1.410(6)
C45 C50 1.34(5)
C45 C46 1.41(6)
C46 C47 1.370(13)
C46 H46 0.9500
C47 C48 1.401(7)
C48 C49 1.348(8)
C49 C50 1.427(13)
C49 H49 0.9500
C50 H50 0.9500
C51 H51A 0.9800
C51 H51B 0.9800
C51 H51C 0.9800
C52 H52A 0.9800
C52 H52B 0.9800
C52 H52C 0.9800
O5 C56 1.416(9)
O5 C59 1.434(12)
O6 C57 1.365(4)
O6 C60 1.430(5)
C53 C54 1.383(11)
C53 C58 1.401(11)
C54 C55 1.400(5)
C54 H54 0.9500
C55 C56 1.377(10)
C55 H55 0.9500
C56 C57 1.404(10)
C57 C58 1.392(5)
C58 H58 0.9500
C59 H59A 0.9800
C59 H59B 0.9800
C59 H59C 0.9800
C60 H60A 0.9800
C60 H60B 0.9800
C60 H60C 0.9800
C61 C62 1.386(3)
C61 C66 1.391(3)
C62 C63 1.395(3)
C62 H62 0.9500
C63 C64 1.383(3)
C63 H63 0.9500
C64 C65 1.408(3)
C65 C66 1.388(3)
C66 H66 0.9500
C67 H67A 0.9800
C67 H67B 0.9800
C67 H67C 0.9800
C110 C115 1.388(9)
C110 C111 1.392(10)
C111 C112 1.397(10)
C111 H111 0.9500
C112 C113 1.394(10)
C113 C114 1.380(9)
C113 H113 0.9500
C114 C115 1.388(9)
C114 H114 0.9500
C115 H115 0.9500
O103 C147 1.364(7)
O103 C151 1.364(7)
O104 C148 1.389(7)
O104 C152 1.433(7)
C145 C150 1.35(5)
C145 C146 1.41(6)
C146 C147 1.387(13)
C146 H146 0.9500
C147 C148 1.391(8)
C148 C149 1.352(8)
C149 C150 1.414(13)
C149 H149 0.9500
C150 H150 0.9500
C151 H15A 0.9800
C151 H15B 0.9800
C151 H15C 0.9800
C152 H15D 0.9800
C152 H15E 0.9800
C152 H15F 0.9800
O105 C156 1.406(9)
O105 C159 1.423(13)
O106 C157 1.364(5)
O106 C160 1.418(6)
C153 C154 1.382(9)
C153 C158 1.401(9)
C154 C155 1.400(5)
C154 H154 0.9500
C155 C156 1.366(9)
C155 H155 0.9500
C156 C157 1.403(9)
C157 C158 1.387(5)
C158 H158 0.9500
C159 H15G 0.9800
C159 H15H 0.9800
C159 H15I 0.9800
C160 H16A 0.9800
C160 H16B 0.9800
C160 H16C 0.9800
C68 H16D 0.9800
C68 H16E 0.9800
C68 H16F 0.9800
C168 H16G 0.9800
C168 H16H 0.9800
C168 H16I 0.9800

loop_
_geom_torsion_atom_site_label_1
_geom_torsion_atom_site_label_2
_geom_torsion_atom_site_label_3
_geom_torsion_atom_site_label_4
_geom_torsion
C6 C1 C2 C3 -1.5(3)
C34 C1 C2 C3 172.11(16)
C1 C2 C3 C4 -0.3(3)
C1 C2 C3 C7 -173.34(16)
C2 C3 C4 C5 0.4(3)
C7 C3 C4 C5 173.44(17)
C2 C3 C4 C45 -176(3)
C7 C3 C4 C45 -3(3)
C2 C3 C4 C145 179(3)
C7 C3 C4 C145 -8(3)
C3 C4 C5 C6 1.3(3)
C45 C4 C5 C6 178(3)
C145 C4 C5 C6 -177(3)
C4 C5 C6 C1 -3.1(3)
C4 C5 C6 C37 173.42(18)
C2 C1 C6 C5 3.1(3)
C34 C1 C6 C5 -170.50(17)
C2 C1 C6 C37 -173.31(17)
C34 C1 C6 C37 13.1(3)
C2 C3 C7 C10 -91.8(6)
C4 C3 C7 C10 95.4(6)
C2 C3 C7 C8 32.1(2)
C4 C3 C7 C8 -140.66(17)
C2 C3 C7 C110 -96.7(6)
C4 C3 C7 C110 90.5(6)
C10 C7 C8 C9 -62.8(6)
C3 C7 C8 C9 165.31(16)
C110 C7 C8 C9 -69.0(6)
C3 C7 C10 C15 -127.5(6)
C8 C7 C10 C15 105.6(6)
C3 C7 C10 C11 51.2(6)
C8 C7 C10 C11 -75.7(5)
C15 C10 C11 C12 -0.2(3)
C7 C10 C11 C12 -178.9(7)
C10 C11 C12 C13 0.3(3)
C10 C11 C12 C16 -178.4(8)
C11 C12 C13 C14 -0.8(6)
C16 C12 C13 C14 177.9(7)
C12 C13 C14 C15 1.4(7)
C13 C14 C15 C10 -1.3(7)
C11 C10 C15 C14 0.7(5)
C7 C10 C15 C14 179.4(7)
C11 C12 C16 C19 -49.3(6)
C13 C12 C16 C19 132.1(6)
C11 C12 C16 C17 79.0(5)
C13 C12 C16 C17 -99.7(7)
C112 C16 C17 C18 175.0(6)
C19 C16 C17 C18 -57.8(2)
C12 C16 C17 C18 172.0(6)
C112 C16 C19 C20 98.0(6)
C17 C16 C19 C20 -32.0(2)
C12 C16 C19 C20 91.0(6)
C112 C16 C19 C24 -84.2(6)
C17 C16 C19 C24 145.78(17)
C12 C16 C19 C24 -91.2(6)
C24 C19 C20 C21 -0.5(3)
C16 C19 C20 C21 177.37(16)
C19 C20 C21 C22 2.8(3)
C19 C20 C21 C25 -172.62(17)
C20 C21 C22 C23 -2.4(3)
C25 C21 C22 C23 173.08(16)
C20 C21 C22 C61 -179.56(16)
C25 C21 C22 C61 -4.1(3)
C21 C22 C23 C24 -0.3(3)
C61 C22 C23 C24 176.98(16)
C22 C23 C24 C19 2.7(3)
C22 C23 C24 C53 -172.9(4)
C22 C23 C24 C153 -177.8(4)
C20 C19 C24 C23 -2.2(3)
C16 C19 C24 C23 179.89(16)
C20 C19 C24 C53 172.8(4)
C16 C19 C24 C53 -5.0(5)
C20 C19 C24 C153 178.2(4)
C16 C19 C24 C153 0.4(5)
C20 C21 C25 C28 -100.71(19)
C22 C21 C25 C28 84.0(2)
C20 C21 C25 C26 25.2(2)
C22 C21 C25 C26 -150.14(16)
C28 C25 C26 C27 -61.91(19)
C21 C25 C26 C27 169.62(15)
C21 C25 C28 C29 51.3(2)
C26 C25 C28 C29 -76.66(19)
C21 C25 C28 C33 -133.18(17)
C26 C25 C28 C33 98.88(18)
C33 C28 C29 C30 -0.5(3)
C25 C28 C29 C30 175.11(15)
C28 C29 C30 C31 2.2(3)
C28 C29 C30 C34 -171.67(15)
C29 C30 C31 C32 -2.7(3)
C34 C30 C31 C32 171.31(16)
C30 C31 C32 C33 1.5(3)
C31 C32 C33 C28 0.2(3)
C29 C28 C33 C32 -0.7(3)
C25 C28 C33 C32 -176.38(17)
C29 C30 C34 C1 -53.7(2)
C31 C30 C34 C1 132.46(17)
C29 C30 C34 C35 72.64(19)
C31 C30 C34 C35 -101.15(18)
C2 C1 C34 C30 93.1(2)
C6 C1 C34 C30 -93.5(2)
C2 C1 C34 C35 -32.2(2)
C6 C1 C34 C35 141.20(17)
C30 C34 C35 C36 61.79(19)
C1 C34 C35 C36 -169.23(15)
C5 C6 C37 C38 -104.5(2)
C1 C6 C37 C38 71.9(2)
C5 C6 C37 C42 69.6(2)
C1 C6 C37 C42 -114.1(2)
C42 C37 C38 C39 -1.6(3)
C6 C37 C38 C39 172.58(19)
C37 C38 C39 C40 1.1(3)
C44 O1 C40 C39 25.8(4)
C44 O1 C40 C41 -154.7(3)
C38 C39 C40 O1 -179.6(2)
C38 C39 C40 C41 0.9(3)
C43 O2 C41 C42 -12.5(3)
C43 O2 C41 C40 166.87(18)
O1 C40 C41 O2 -1.4(3)
C39 C40 C41 O2 178.16(19)
O1 C40 C41 C42 178.05(18)
C39 C40 C41 C42 -2.4(3)
O2 C41 C42 C37 -178.74(18)
C40 C41 C42 C37 1.9(3)
C38 C37 C42 C41 0.1(3)
C6 C37 C42 C41 -173.92(17)
C5 C4 C45 C50 110.6(12)
C3 C4 C45 C50 -72.9(17)
C5 C4 C45 C46 -69.6(12)
C3 C4 C45 C46 106.9(17)
C50 C45 C46 C47 -0.4(3)
C4 C45 C46 C47 179.8(3)
C45 C46 C47 O3 179.0(5)
C45 C46 C47 C48 -0.2(3)
C51 O3 C47 C46 1.3(5)
C51 O3 C47 C48 -179.4(4)
C52 O4 C48 C49 -5.3(7)
C52 O4 C48 C47 175.0(4)
C46 C47 C48 C49 0.3(5)
O3 C47 C48 C49 -179.1(5)
C46 C47 C48 O4 179.9(4)
O3 C47 C48 O4 0.6(6)
O4 C48 C49 C50 -179.4(5)
C47 C48 C49 C50 0.2(7)
C46 C45 C50 C49 0.9(6)
C4 C45 C50 C49 -179.3(5)
C48 C49 C50 C45 -0.8(8)
C23 C24 C53 C54 115.7(4)
C19 C24 C53 C54 -59.6(5)
C23 C24 C53 C58 -63.8(4)
C19 C24 C53 C58 120.9(5)
C58 C53 C54 C55 0.0(2)
C24 C53 C54 C55 -179.5(5)
C53 C54 C55 C56 0.1(3)
C54 C55 C56 C57 -0.1(6)
C54 C55 C56 O5 -163.2(7)
C59 O5 C56 C55 -59.4(17)
C59 O5 C56 C57 137.8(16)
C60 O6 C57 C58 7.7(5)
C60 O6 C57 C56 -171.7(5)
C55 C56 C57 O6 179.6(4)
O5 C56 C57 O6 -18.3(9)
C55 C56 C57 C58 0.2(7)
O5 C56 C57 C58 162.3(6)
O6 C57 C58 C53 -179.5(4)
C56 C57 C58 C53 -0.1(6)
C54 C53 C58 C57 0.0(5)
C24 C53 C58 C57 179.6(4)
C23 C22 C61 C62 -71.5(2)
C21 C22 C61 C62 105.7(2)
C23 C22 C61 C66 109.0(2)
C21 C22 C61 C66 -73.9(2)
C66 C61 C62 C63 2.4(3)
C22 C61 C62 C63 -177.11(17)
C61 C62 C63 C64 0.2(3)
C67 O7 C64 C63 -8.4(3)
C67 O7 C64 C65 171.88(19)
C62 C63 C64 O7 177.57(18)
C62 C63 C64 C65 -2.7(3)
C168 O8 C65 C66 116.5(6)
C68 O8 C65 C66 4.4(3)
C168 O8 C65 C64 -62.9(6)
C68 O8 C65 C64 -175.0(2)
O7 C64 C65 O8 1.7(3)
C63 C64 C65 O8 -178.07(17)
O7 C64 C65 C66 -177.71(17)
C63 C64 C65 C66 2.5(3)
O8 C65 C66 C61 -179.25(17)
C64 C65 C66 C61 0.1(3)
C62 C61 C66 C65 -2.6(3)
C22 C61 C66 C65 176.95(16)
C3 C7 C110 C115 -124.3(7)
C8 C7 C110 C115 108.9(7)
C3 C7 C110 C111 63.7(6)
C8 C7 C110 C111 -63.1(7)
C115 C110 C111 C112 -2.0(7)
C7 C110 C111 C112 170.0(8)
C110 C111 C112 C113 3.1(7)
C110 C111 C112 C16 -168.9(8)
C19 C16 C112 C113 126.9(7)
C17 C16 C112 C113 -103.1(8)
C19 C16 C112 C111 -61.3(6)
C17 C16 C112 C111 68.7(7)
C111 C112 C113 C114 -0.8(9)
C16 C112 C113 C114 171.4(7)
C112 C113 C114 C115 -2.5(10)
C113 C114 C115 C110 3.6(10)
C111 C110 C115 C114 -1.4(9)
C7 C110 C115 C114 -173.7(6)
C5 C4 C145 C150 -66(2)
C3 C4 C145 C150 116.1(9)
C5 C4 C145 C146 113.1(12)
C3 C4 C145 C146 -65.1(18)
C150 C145 C146 C147 -1.7(12)
C4 C145 C146 C147 179.5(8)
C151 O103 C147 C146 -112.0(8)
C151 O103 C147 C148 74.4(9)
C145 C146 C147 O103 -172.3(8)
C145 C146 C147 C148 1.1(13)
C152 O104 C148 C149 4.9(10)
C152 O104 C148 C147 -177.3(6)
O103 C147 C148 C149 174.1(7)
C146 C147 C148 C149 0.5(12)
O103 C147 C148 O104 -3.7(10)
C146 C147 C148 O104 -177.3(8)
O104 C148 C149 C150 176.3(7)
C147 C148 C149 C150 -1.4(11)
C146 C145 C150 C149 0.8(11)
C4 C145 C150 C149 179.6(7)
C148 C149 C150 C145 0.8(11)
C23 C24 C153 C154 68.8(9)
C19 C24 C153 C154 -111.6(7)
C23 C24 C153 C158 -109.3(7)
C19 C24 C153 C158 70.2(10)
C158 C153 C154 C155 0.9(13)
C24 C153 C154 C155 -177.4(5)
C153 C154 C155 C156 -0.2(12)
C154 C155 C156 C157 -0.1(14)
C154 C155 C156 O105 162.1(7)
C159 O105 C156 C155 46.9(19)
C159 O105 C156 C157 -151.3(16)
C160 O106 C157 C158 3.1(7)
C160 O106 C157 C156 -176.5(7)
C155 C156 C157 O106 179.3(8)
O105 C156 C157 O106 17.9(12)
C155 C156 C157 C158 -0.3(13)
O105 C156 C157 C158 -161.7(7)
O106 C157 C158 C153 -178.6(6)
C156 C157 C158 C153 1.0(10)
C154 C153 C158 C157 -1.3(11)
C24 C153 C158 C157 176.8(6)
